data_7048311
loop_
_publ_author_name
'Xiao, Chang'
'Zhang, Song-Lin'

_publ_section_title
;
 Isolation of OH-bridged Ag(i)/Cu(iii) and ion-pair Cu(i)/Cu(iii)
 trifluoromethyl complexes with monophosphines.
;
_journal_issue 3
_journal_name_full 'Dalton transactions (Cambridge, England : 2003)'
_journal_page_first 848
_journal_page_last 853
_journal_paper_doi 10.1039/c8dt03876g
_journal_volume 48
_journal_year 2019
_chemical_formula_moiety 'C36 H50 Ag Cu F9 O P'
_chemical_formula_sum 'C36 H50 Ag Cu F9 O P'
_chemical_formula_weight 872.14
_space_group_crystal_system triclinic
_space_group_IT_number 2
_space_group_name_Hall '-P 1'
_space_group_name_H-M_alt 'P -1'
_symmetry_space_group_name_Hall '-P 1'
_symmetry_space_group_name_H-M 'P -1'
_atom_sites_solution_hydrogens mixed
_audit_creation_method SHELXL-2014/7
_audit_update_record
;
2018-05-07 deposited with the CCDC.
2018-12-04 downloaded from the CCDC.
;
_cell_angle_alpha 83.963(2)
_cell_angle_beta 69.351(2)
_cell_angle_gamma 89.471(2)
_cell_formula_units_Z 2
_cell_length_a 11.6998(6)
_cell_length_b 12.5493(7)
_cell_length_c 13.7516(7)
_cell_measurement_reflns_used 9012
_cell_measurement_temperature 296(2)
_cell_measurement_theta_max 27.49
_cell_measurement_theta_min 2.44
_cell_volume 1878.04(17)
_computing_structure_refinement 'SHELXL-2014/7 (Sheldrick, 2014)'
_diffrn_ambient_temperature 296(2)
_diffrn_measured_fraction_theta_full 0.998
_diffrn_measured_fraction_theta_max 0.993
_diffrn_measurement_device_type 'Bruker APEX-II CCD'
_diffrn_measurement_method '\f and \w scans'
_diffrn_radiation_type MoK\a
_diffrn_radiation_wavelength 0.71073
_diffrn_reflns_av_R_equivalents 0.0454
_diffrn_reflns_av_unetI/netI 0.0282
_diffrn_reflns_Laue_measured_fraction_full 0.998
_diffrn_reflns_Laue_measured_fraction_max 0.993
_diffrn_reflns_limit_h_max 15
_diffrn_reflns_limit_h_min -15
_diffrn_reflns_limit_k_max 16
_diffrn_reflns_limit_k_min -16
_diffrn_reflns_limit_l_max 17
_diffrn_reflns_limit_l_min -17
_diffrn_reflns_number 57146
_diffrn_reflns_point_group_measured_fraction_full 0.998
_diffrn_reflns_point_group_measured_fraction_max 0.993
_diffrn_reflns_theta_full 25.242
_diffrn_reflns_theta_max 27.585
_diffrn_reflns_theta_min 2.402
_exptl_absorpt_coefficient_mu 1.202
_exptl_absorpt_correction_type multi-scan
_exptl_crystal_colour colourless
_exptl_crystal_density_diffrn 1.542
_exptl_crystal_description block
_exptl_crystal_F_000 892
_exptl_crystal_size_max 0.600
_exptl_crystal_size_mid 0.600
_exptl_crystal_size_min 0.400
_exptl_transmission_factor_max 0.7456
_exptl_transmission_factor_min 0.5961
_refine_diff_density_max 0.595
_refine_diff_density_min -0.825
_refine_diff_density_rms 0.080
_refine_ls_extinction_method none
_refine_ls_goodness_of_fit_ref 1.018
_refine_ls_hydrogen_treatment mixed
_refine_ls_matrix_type full
_refine_ls_number_parameters 451
_refine_ls_number_reflns 8640
_refine_ls_number_restraints 0
_refine_ls_restrained_S_all 1.018
_refine_ls_R_factor_all 0.0339
_refine_ls_R_factor_gt 0.0283
_refine_ls_shift/su_max 0.002
_refine_ls_shift/su_mean 0.000
_refine_ls_structure_factor_coef Fsqd
_refine_ls_weighting_details 'w=1/[\s^2^(Fo^2^)+(0.0600P)^2^+0.6139P] where P=(Fo^2^+2Fc^2^)/3'
_refine_ls_weighting_scheme calc
_refine_ls_wR_factor_gt 0.0825
_refine_ls_wR_factor_ref 0.0868
_reflns_Friedel_coverage 0.000
_reflns_number_gt 7771
_reflns_number_total 8640
_reflns_threshold_expression 'I > 2\s(I)'
_cod_data_source_file c8dt03876g2.cif
_cod_data_source_block b180402ajiangs_0m_a
_cod_depositor_comments 'Adding full bibliography for 7048311.cif.'
_cod_database_code 7048311
_shelx_shelxl_version_number 2014/7
_shelx_space_group_comment
;
The symmetry employed for this shelxl refinement is uniquely defined
by the following loop, which should always be used as a source of
symmetry information in preference to the above space-group names.
They are only intended as comments.
;
_shelx_estimated_absorpt_t_min 0.532
_shelx_estimated_absorpt_t_max 0.645

loop_
_space_group_symop_operation_xyz
'x, y, z'
'-x, -y, -z'

loop_
_atom_site_label
_atom_site_type_symbol
_atom_site_fract_x
_atom_site_fract_y
_atom_site_fract_z
_atom_site_U_iso_or_equiv
_atom_site_adp_type
_atom_site_occupancy
_atom_site_site_symmetry_order
_atom_site_calc_flag
_atom_site_refinement_flags_posn
_atom_site_refinement_flags_adp
Ag1 Ag 0.70029(2) 0.38060(2) 0.74541(2) 0.01835(6) Uani 1 1 d . .
Cu1 Cu 0.61376(2) 0.64410(2) 0.66735(2) 0.01589(7) Uani 1 1 d . .
P1 P 0.72592(4) 0.20044(3) 0.71697(3) 0.01150(10) Uani 1 1 d . .
F1 F 0.45896(14) 0.47465(12) 0.78246(12) 0.0449(4) Uani 1 1 d . .
F2 F 0.52284(16) 0.46459(12) 0.61877(13) 0.0508(4) Uani 1 1 d . .
F3 F 0.37521(14) 0.56723(14) 0.6900(2) 0.0710(6) Uani 1 1 d . .
F4 F 0.51399(16) 0.68110(14) 0.51552(13) 0.0512(4) Uani 1 1 d . .
F5 F 0.44112(14) 0.77778(13) 0.64256(12) 0.0467(4) Uani 1 1 d . .
F6 F 0.61421(15) 0.81588(14) 0.52135(12) 0.0525(4) Uani 1 1 d . .
F7 F 0.67489(14) 0.85224(11) 0.68597(11) 0.0391(3) Uani 1 1 d . .
F8 F 0.81393(13) 0.79006(12) 0.55744(12) 0.0419(3) Uani 1 1 d . .
F9 F 0.80187(17) 0.73904(13) 0.71297(16) 0.0608(5) Uani 1 1 d . .
O1 O 0.68297(16) 0.54898(12) 0.74057(14) 0.0312(4) Uani 1 1 d . .
C1 C 0.81480(16) 0.19053(15) 0.57658(13) 0.0153(3) Uani 1 1 d . .
H1 H 0.9002 0.2070 0.5666 0.018 Uiso 1 1 calc R U
C2 C 0.77736(17) 0.27788(15) 0.50717(14) 0.0179(4) Uani 1 1 d . .
H2A H 0.6915 0.2678 0.5180 0.021 Uiso 1 1 calc R U
H2B H 0.7885 0.3477 0.5273 0.021 Uiso 1 1 calc R U
C3 C 0.85321(18) 0.27428(18) 0.39127(15) 0.0257(4) Uani 1 1 d . .
H3A H 0.8231 0.3263 0.3494 0.031 Uiso 1 1 calc R U
H3B H 0.9376 0.2937 0.3788 0.031 Uiso 1 1 calc R U
C4 C 0.8469(2) 0.16363(19) 0.35777(15) 0.0285(5) Uani 1 1 d . .
H4A H 0.8978 0.1633 0.2848 0.034 Uiso 1 1 calc R U
H4B H 0.7635 0.1464 0.3650 0.034 Uiso 1 1 calc R U
C5 C 0.89016(19) 0.07925(18) 0.42428(15) 0.0255(4) Uani 1 1 d . .
H5A H 0.9752 0.0940 0.4136 0.031 Uiso 1 1 calc R U
H5B H 0.8840 0.0090 0.4027 0.031 Uiso 1 1 calc R U
C6 C 0.81297(18) 0.07924(16) 0.54063(14) 0.0193(4) Uani 1 1 d . .
H6A H 0.7294 0.0575 0.5524 0.023 Uiso 1 1 calc R U
H6B H 0.8446 0.0277 0.5817 0.023 Uiso 1 1 calc R U
C7 C 0.58270(15) 0.11956(14) 0.75553(13) 0.0127(3) Uani 1 1 d . .
H7 H 0.6036 0.0452 0.7431 0.015 Uiso 1 1 calc R U
C8 C 0.50057(16) 0.15848(16) 0.69379(15) 0.0181(4) Uani 1 1 d . .
H8A H 0.4817 0.2330 0.7031 0.022 Uiso 1 1 calc R U
H8B H 0.5437 0.1537 0.6199 0.022 Uiso 1 1 calc R U
C9 C 0.38179(17) 0.09079(17) 0.73098(16) 0.0230(4) Uani 1 1 d . .
H9A H 0.3299 0.1185 0.6931 0.028 Uiso 1 1 calc R U
H9B H 0.4004 0.0175 0.7158 0.028 Uiso 1 1 calc R U
C10 C 0.31348(17) 0.09210(18) 0.84835(16) 0.0248(4) Uani 1 1 d . .
H10A H 0.2870 0.1641 0.8626 0.030 Uiso 1 1 calc R U
H10B H 0.2414 0.0452 0.8704 0.030 Uiso 1 1 calc R U
C11 C 0.39467(17) 0.05535(17) 0.91019(15) 0.0218(4) Uani 1 1 d . .
H11A H 0.4138 -0.0193 0.9020 0.026 Uiso 1 1 calc R U
H11B H 0.3510 0.0610 0.9838 0.026 Uiso 1 1 calc R U
C12 C 0.51331(16) 0.12285(16) 0.87332(14) 0.0177(4) Uani 1 1 d . .
H12A H 0.5646 0.0958 0.9120 0.021 Uiso 1 1 calc R U
H12B H 0.4947 0.1964 0.8873 0.021 Uiso 1 1 calc R U
C13 C 0.81517(15) 0.12648(14) 0.78670(13) 0.0118(3) Uani 1 1 d . .
C14 C 0.82063(16) 0.01517(14) 0.78713(13) 0.0141(3) Uani 1 1 d . .
H14 H 0.7745 -0.0198 0.7565 0.017 Uiso 1 1 calc R U
C15 C 0.89317(16) -0.04464(14) 0.83213(14) 0.0153(3) Uani 1 1 d . .
H15 H 0.8943 -0.1188 0.8330 0.018 Uiso 1 1 calc R U
C16 C 0.96388(17) 0.00784(15) 0.87584(15) 0.0183(4) Uani 1 1 d . .
H16 H 1.0157 -0.0308 0.9034 0.022 Uiso 1 1 calc R U
C17 C 0.95729(16) 0.11773(15) 0.87840(14) 0.0160(3) Uani 1 1 d . .
H17 H 1.0042 0.1517 0.9090 0.019 Uiso 1 1 calc R U
C18 C 0.88198(15) 0.17913(14) 0.83619(13) 0.0113(3) Uani 1 1 d . .
C19 C 0.87270(15) 0.29552(14) 0.85273(13) 0.0111(3) Uani 1 1 d . .
C20 C 0.78611(15) 0.32595(14) 0.94595(13) 0.0127(3) Uani 1 1 d . .
C21 C 0.78121(16) 0.43318(14) 0.96477(14) 0.0148(3) Uani 1 1 d . .
H21 H 0.7238 0.4529 1.0261 0.018 Uiso 1 1 calc R U
C22 C 0.85969(15) 0.51179(14) 0.89447(14) 0.0134(3) Uani 1 1 d . .
C23 C 0.94535(16) 0.47995(14) 0.80342(14) 0.0145(3) Uani 1 1 d . .
H23 H 0.9989 0.5314 0.7560 0.017 Uiso 1 1 calc R U
C24 C 0.95372(15) 0.37357(14) 0.78081(13) 0.0131(3) Uani 1 1 d . .
C25 C 0.70220(17) 0.24319(15) 1.02904(14) 0.0187(4) Uani 1 1 d . .
H25 H 0.7024 0.1773 0.9965 0.022 Uiso 1 1 calc R U
C26 C 0.57023(18) 0.27963(17) 1.07149(17) 0.0278(5) Uani 1 1 d . .
H26A H 0.5188 0.2217 1.1161 0.042 Uiso 1 1 calc R U
H26B H 0.5430 0.3007 1.0143 0.042 Uiso 1 1 calc R U
H26C H 0.5661 0.3394 1.1107 0.042 Uiso 1 1 calc R U
C27 C 0.7521(2) 0.21717(18) 1.11741(16) 0.0308(5) Uani 1 1 d . .
H27A H 0.8322 0.1887 1.0898 0.046 Uiso 1 1 calc R U
H27B H 0.6988 0.1652 1.1695 0.046 Uiso 1 1 calc R U
H27C H 0.7566 0.2813 1.1484 0.046 Uiso 1 1 calc R U
C28 C 0.85623(17) 0.62740(14) 0.91779(15) 0.0177(4) Uani 1 1 d . .
H28 H 0.8993 0.6716 0.8519 0.021 Uiso 1 1 calc R U
C29 C 0.7264(2) 0.66784(17) 0.96126(19) 0.0319(5) Uani 1 1 d . .
H29A H 0.6824 0.6518 0.9171 0.048 Uiso 1 1 calc R U
H29B H 0.7295 0.7440 0.9634 0.048 Uiso 1 1 calc R U
H29C H 0.6858 0.6332 1.0306 0.048 Uiso 1 1 calc R U
C30 C 0.9231(3) 0.6425(2) 0.9922(3) 0.0531(8) Uani 1 1 d . .
H30A H 0.8846 0.5979 1.0567 0.080 Uiso 1 1 calc R U
H30B H 0.9203 0.7162 1.0055 0.080 Uiso 1 1 calc R U
H30C H 1.0067 0.6228 0.9614 0.080 Uiso 1 1 calc R U
C31 C 1.05200(17) 0.34371(15) 0.68190(14) 0.0193(4) Uani 1 1 d . .
H31 H 1.0340 0.2701 0.6726 0.023 Uiso 1 1 calc R U
C32 C 1.0524(2) 0.41630(18) 0.58520(16) 0.0313(5) Uani 1 1 d . .
H32A H 0.9728 0.4140 0.5801 0.047 Uiso 1 1 calc R U
H32B H 1.1114 0.3919 0.5238 0.047 Uiso 1 1 calc R U
H32C H 1.0734 0.4886 0.5910 0.047 Uiso 1 1 calc R U
C33 C 1.1772(2) 0.3458(2) 0.6929(2) 0.0395(6) Uani 1 1 d . .
H33A H 1.1977 0.4174 0.7009 0.059 Uiso 1 1 calc R U
H33B H 1.2374 0.3227 0.6315 0.059 Uiso 1 1 calc R U
H33C H 1.1753 0.2986 0.7531 0.059 Uiso 1 1 calc R U
C34 C 0.4848(2) 0.53526(17) 0.68874(19) 0.0284(5) Uani 1 1 d . .
C35 C 0.5428(2) 0.73549(18) 0.58315(17) 0.0273(4) Uani 1 1 d . .
C36 C 0.7320(2) 0.76035(17) 0.65341(18) 0.0269(4) Uani 1 1 d . .
H1A H 0.731(3) 0.576(2) 0.749(2) 0.032 Uiso 1 1 d . U

loop_
_atom_site_aniso_label
_atom_site_aniso_U_11
_atom_site_aniso_U_22
_atom_site_aniso_U_33
_atom_site_aniso_U_23
_atom_site_aniso_U_13
_atom_site_aniso_U_12
Ag1 0.02416(9) 0.00962(8) 0.02512(9) -0.00129(6) -0.01368(6) 0.00199(6)
Cu1 0.01986(12) 0.01155(12) 0.02170(13) -0.00453(9) -0.01334(10) 0.00303(9)
P1 0.0130(2) 0.0093(2) 0.0138(2) 0.00006(16) -0.00716(16) -0.00042(16)
F1 0.0415(8) 0.0390(8) 0.0474(9) 0.0040(7) -0.0093(7) -0.0140(7)
F2 0.0733(11) 0.0328(8) 0.0553(10) -0.0218(7) -0.0287(9) -0.0078(8)
F3 0.0316(8) 0.0385(9) 0.154(2) 0.0103(11) -0.0513(11) -0.0056(7)
F4 0.0724(11) 0.0572(10) 0.0495(9) -0.0176(8) -0.0501(9) 0.0178(8)
F5 0.0437(8) 0.0484(9) 0.0470(9) -0.0054(7) -0.0156(7) 0.0309(7)
F6 0.0580(10) 0.0570(10) 0.0453(9) 0.0266(8) -0.0305(8) -0.0122(8)
F7 0.0519(9) 0.0191(7) 0.0429(8) -0.0119(6) -0.0098(7) -0.0067(6)
F8 0.0313(7) 0.0397(8) 0.0462(8) -0.0054(7) -0.0028(6) -0.0090(6)
F9 0.0797(12) 0.0405(9) 0.0914(13) 0.0193(9) -0.0730(11) -0.0270(8)
O1 0.0438(10) 0.0121(7) 0.0560(11) -0.0043(7) -0.0399(9) 0.0026(6)
C1 0.0133(8) 0.0188(9) 0.0128(8) 0.0020(7) -0.0041(6) -0.0021(7)
C2 0.0176(8) 0.0193(9) 0.0158(8) 0.0041(7) -0.0064(7) -0.0005(7)
C3 0.0208(9) 0.0346(12) 0.0170(9) 0.0080(8) -0.0038(8) 0.0016(8)
C4 0.0259(10) 0.0440(13) 0.0135(9) -0.0019(8) -0.0048(8) 0.0097(9)
C5 0.0263(10) 0.0313(11) 0.0184(9) -0.0067(8) -0.0064(8) 0.0101(8)
C6 0.0214(9) 0.0205(10) 0.0152(9) -0.0021(7) -0.0056(7) 0.0024(7)
C7 0.0136(8) 0.0111(8) 0.0142(8) -0.0004(6) -0.0061(6) -0.0013(6)
C8 0.0154(8) 0.0218(10) 0.0190(9) 0.0031(7) -0.0099(7) -0.0027(7)
C9 0.0165(9) 0.0303(11) 0.0257(10) 0.0003(8) -0.0124(8) -0.0041(8)
C10 0.0143(9) 0.0301(11) 0.0277(10) 0.0012(8) -0.0057(8) -0.0025(8)
C11 0.0169(9) 0.0258(10) 0.0186(9) 0.0023(8) -0.0023(7) -0.0021(8)
C12 0.0164(8) 0.0234(10) 0.0129(8) -0.0013(7) -0.0048(7) -0.0001(7)
C13 0.0118(7) 0.0117(8) 0.0124(8) -0.0012(6) -0.0050(6) 0.0003(6)
C14 0.0156(8) 0.0130(8) 0.0151(8) -0.0023(6) -0.0068(7) -0.0011(6)
C15 0.0187(8) 0.0093(8) 0.0166(8) -0.0009(6) -0.0050(7) 0.0016(6)
C16 0.0198(9) 0.0183(9) 0.0199(9) -0.0004(7) -0.0115(7) 0.0049(7)
C17 0.0181(8) 0.0152(9) 0.0189(9) -0.0029(7) -0.0116(7) 0.0012(7)
C18 0.0120(8) 0.0111(8) 0.0104(7) -0.0018(6) -0.0033(6) -0.0007(6)
C19 0.0120(8) 0.0107(8) 0.0132(8) -0.0012(6) -0.0079(6) 0.0004(6)
C20 0.0123(8) 0.0128(8) 0.0143(8) -0.0015(6) -0.0060(6) -0.0007(6)
C21 0.0151(8) 0.0127(8) 0.0174(8) -0.0044(7) -0.0060(7) 0.0004(6)
C22 0.0149(8) 0.0110(8) 0.0179(8) -0.0018(6) -0.0100(7) 0.0003(6)
C23 0.0152(8) 0.0120(8) 0.0169(8) 0.0016(6) -0.0074(7) -0.0020(6)
C24 0.0129(8) 0.0135(8) 0.0144(8) -0.0019(6) -0.0063(7) -0.0002(6)
C25 0.0202(9) 0.0132(9) 0.0177(9) -0.0033(7) 0.0000(7) -0.0040(7)
C26 0.0193(10) 0.0256(11) 0.0296(11) -0.0078(9) 0.0038(8) -0.0058(8)
C27 0.0439(13) 0.0246(11) 0.0186(10) 0.0051(8) -0.0067(9) -0.0037(9)
C28 0.0216(9) 0.0101(8) 0.0231(9) -0.0029(7) -0.0098(7) 0.0003(7)
C29 0.0286(11) 0.0168(10) 0.0417(13) -0.0073(9) -0.0009(9) 0.0053(8)
C30 0.081(2) 0.0247(13) 0.091(2) -0.0254(14) -0.0723(19) 0.0124(13)
C31 0.0199(9) 0.0145(9) 0.0177(9) -0.0024(7) 0.0006(7) -0.0022(7)
C32 0.0442(13) 0.0252(11) 0.0153(9) 0.0002(8) 0.0004(9) -0.0029(9)
C33 0.0193(10) 0.0520(16) 0.0415(14) -0.0142(12) -0.0013(9) 0.0074(10)
C34 0.0258(10) 0.0196(10) 0.0445(13) -0.0073(9) -0.0171(10) 0.0011(8)
C35 0.0311(11) 0.0272(11) 0.0283(11) -0.0017(9) -0.0170(9) 0.0064(9)
C36 0.0331(11) 0.0194(10) 0.0343(11) -0.0026(8) -0.0196(9) -0.0013(8)

loop_
_atom_type_symbol
_atom_type_description
_atom_type_scat_dispersion_real
_atom_type_scat_dispersion_imag
_atom_type_scat_source
C C 0.0033 0.0016 'International Tables Vol C Tables 4.2.6.8 and 6.1.1.4'
H H 0.0000 0.0000 'International Tables Vol C Tables 4.2.6.8 and 6.1.1.4'
O O 0.0106 0.0060 'International Tables Vol C Tables 4.2.6.8 and 6.1.1.4'
F F 0.0171 0.0103 'International Tables Vol C Tables 4.2.6.8 and 6.1.1.4'
P P 0.1023 0.0942 'International Tables Vol C Tables 4.2.6.8 and 6.1.1.4'
Cu Cu 0.3201 1.2651 'International Tables Vol C Tables 4.2.6.8 and 6.1.1.4'
Ag Ag -0.8971 1.1015 'International Tables Vol C Tables 4.2.6.8 and 6.1.1.4'

loop_
_geom_angle_atom_site_label_1
_geom_angle_atom_site_label_2
_geom_angle_atom_site_label_3
_geom_angle
O1 Ag1 P1 169.15(5)
O1 Cu1 C35 175.54(8)
O1 Cu1 C34 88.77(8)
C35 Cu1 C34 88.92(10)
O1 Cu1 C36 93.23(8)
C35 Cu1 C36 89.37(9)
C34 Cu1 C36 175.14(9)
C13 P1 C7 103.99(8)
C13 P1 C1 104.31(8)
C7 P1 C1 108.92(8)
C13 P1 Ag1 114.54(6)
C7 P1 Ag1 114.98(6)
C1 P1 Ag1 109.42(6)
Cu1 O1 Ag1 131.66(8)
Cu1 O1 H1A 109(2)
Ag1 O1 H1A 114(2)
C6 C1 C2 111.83(15)
C6 C1 P1 115.26(12)
C2 C1 P1 110.45(12)
C6 C1 H1 106.2
C2 C1 H1 106.2
P1 C1 H1 106.2
C3 C2 C1 111.40(16)
C3 C2 H2A 109.3
C1 C2 H2A 109.3
C3 C2 H2B 109.3
C1 C2 H2B 109.3
H2A C2 H2B 108.0
C4 C3 C2 111.49(16)
C4 C3 H3A 109.3
C2 C3 H3A 109.3
C4 C3 H3B 109.3
C2 C3 H3B 109.3
H3A C3 H3B 108.0
C3 C4 C5 110.67(17)
C3 C4 H4A 109.5
C5 C4 H4A 109.5
C3 C4 H4B 109.5
C5 C4 H4B 109.5
H4A C4 H4B 108.1
C4 C5 C6 110.80(16)
C4 C5 H5A 109.5
C6 C5 H5A 109.5
C4 C5 H5B 109.5
C6 C5 H5B 109.5
H5A C5 H5B 108.1
C1 C6 C5 111.17(16)
C1 C6 H6A 109.4
C5 C6 H6A 109.4
C1 C6 H6B 109.4
C5 C6 H6B 109.4
H6A C6 H6B 108.0
C8 C7 C12 109.90(15)
C8 C7 P1 112.92(12)
C12 C7 P1 108.56(12)
C8 C7 H7 108.5
C12 C7 H7 108.5
P1 C7 H7 108.5
C9 C8 C7 110.72(15)
C9 C8 H8A 109.5
C7 C8 H8A 109.5
C9 C8 H8B 109.5
C7 C8 H8B 109.5
H8A C8 H8B 108.1
C10 C9 C8 111.27(16)
C10 C9 H9A 109.4
C8 C9 H9A 109.4
C10 C9 H9B 109.4
C8 C9 H9B 109.4
H9A C9 H9B 108.0
C11 C10 C9 110.98(16)
C11 C10 H10A 109.4
C9 C10 H10A 109.4
C11 C10 H10B 109.4
C9 C10 H10B 109.4
H10A C10 H10B 108.0
C10 C11 C12 111.29(16)
C10 C11 H11A 109.4
C12 C11 H11A 109.4
C10 C11 H11B 109.4
C12 C11 H11B 109.4
H11A C11 H11B 108.0
C11 C12 C7 110.89(15)
C11 C12 H12A 109.5
C7 C12 H12A 109.5
C11 C12 H12B 109.5
C7 C12 H12B 109.5
H12A C12 H12B 108.0
C14 C13 C18 119.19(16)
C14 C13 P1 118.83(13)
C18 C13 P1 121.94(13)
C15 C14 C13 121.69(16)
C15 C14 H14 119.2
C13 C14 H14 119.2
C16 C15 C14 119.06(17)
C16 C15 H15 120.5
C14 C15 H15 120.5
C17 C16 C15 119.98(17)
C17 C16 H16 120.0
C15 C16 H16 120.0
C16 C17 C18 121.82(16)
C16 C17 H17 119.1
C18 C17 H17 119.1
C17 C18 C13 118.12(16)
C17 C18 C19 117.13(15)
C13 C18 C19 124.64(15)
C24 C19 C20 119.67(15)
C24 C19 C18 121.37(15)
C20 C19 C18 118.83(15)
C21 C20 C19 119.33(16)
C21 C20 C25 119.18(15)
C19 C20 C25 121.42(15)
C22 C21 C20 122.00(16)
C22 C21 H21 119.0
C20 C21 H21 119.0
C21 C22 C23 117.80(16)
C21 C22 C28 121.38(16)
C23 C22 C28 120.78(16)
C22 C23 C24 122.39(16)
C22 C23 H23 118.8
C24 C23 H23 118.8
C23 C24 C19 118.81(15)
C23 C24 C31 119.69(15)
C19 C24 C31 121.46(15)
C20 C25 C27 109.92(16)
C20 C25 C26 112.30(16)
C27 C25 C26 110.97(17)
C20 C25 H25 107.8
C27 C25 H25 107.8
C26 C25 H25 107.8
C25 C26 H26A 109.5
C25 C26 H26B 109.5
H26A C26 H26B 109.5
C25 C26 H26C 109.5
H26A C26 H26C 109.5
H26B C26 H26C 109.5
C25 C27 H27A 109.5
C25 C27 H27B 109.5
H27A C27 H27B 109.5
C25 C27 H27C 109.5
H27A C27 H27C 109.5
H27B C27 H27C 109.5
C22 C28 C30 110.81(16)
C22 C28 C29 112.81(16)
C30 C28 C29 110.1(2)
C22 C28 H28 107.6
C30 C28 H28 107.6
C29 C28 H28 107.6
C28 C29 H29A 109.5
C28 C29 H29B 109.5
H29A C29 H29B 109.5
C28 C29 H29C 109.5
H29A C29 H29C 109.5
H29B C29 H29C 109.5
C28 C30 H30A 109.5
C28 C30 H30B 109.5
H30A C30 H30B 109.5
C28 C30 H30C 109.5
H30A C30 H30C 109.5
H30B C30 H30C 109.5
C24 C31 C33 110.55(17)
C24 C31 C32 111.80(16)
C33 C31 C32 110.92(18)
C24 C31 H31 107.8
C33 C31 H31 107.8
C32 C31 H31 107.8
C31 C32 H32A 109.5
C31 C32 H32B 109.5
H32A C32 H32B 109.5
C31 C32 H32C 109.5
H32A C32 H32C 109.5
H32B C32 H32C 109.5
C31 C33 H33A 109.5
C31 C33 H33B 109.5
H33A C33 H33B 109.5
C31 C33 H33C 109.5
H33A C33 H33C 109.5
H33B C33 H33C 109.5
F3 C34 F2 107.5(2)
F3 C34 F1 103.33(19)
F2 C34 F1 103.98(18)
F3 C34 Cu1 118.94(15)
F2 C34 Cu1 110.80(15)
F1 C34 Cu1 111.06(14)
F5 C35 F6 107.24(19)
F5 C35 F4 107.37(18)
F6 C35 F4 102.89(18)
F5 C35 Cu1 110.93(15)
F6 C35 Cu1 116.13(15)
F4 C35 Cu1 111.66(15)
F8 C36 F9 103.65(19)
F8 C36 F7 104.96(17)
F9 C36 F7 104.24(18)
F8 C36 Cu1 117.51(15)
F9 C36 Cu1 113.61(15)
F7 C36 Cu1 111.61(15)

loop_
_geom_bond_atom_site_label_1
_geom_bond_atom_site_label_2
_geom_bond_distance
Ag1 O1 2.1171(15)
Ag1 P1 2.3335(5)
Cu1 O1 1.8435(15)
Cu1 C35 1.930(2)
Cu1 C34 1.967(2)
Cu1 C36 1.967(2)
P1 C13 1.8364(17)
P1 C7 1.8468(17)
P1 C1 1.8591(18)
F1 C34 1.362(3)
F2 C34 1.335(3)
F3 C34 1.334(3)
F4 C35 1.343(3)
F5 C35 1.326(3)
F6 C35 1.331(3)
F7 C36 1.364(3)
F8 C36 1.346(3)
F9 C36 1.354(3)
O1 H1A 0.70(3)
C1 C6 1.532(3)
C1 C2 1.540(2)
C1 H1 0.9800
C2 C3 1.532(3)
C2 H2A 0.9700
C2 H2B 0.9700
C3 C4 1.519(3)
C3 H3A 0.9700
C3 H3B 0.9700
C4 C5 1.525(3)
C4 H4A 0.9700
C4 H4B 0.9700
C5 C6 1.535(3)
C5 H5A 0.9700
C5 H5B 0.9700
C6 H6A 0.9700
C6 H6B 0.9700
C7 C8 1.537(2)
C7 C12 1.540(2)
C7 H7 0.9800
C8 C9 1.531(2)
C8 H8A 0.9700
C8 H8B 0.9700
C9 C10 1.530(3)
C9 H9A 0.9700
C9 H9B 0.9700
C10 C11 1.522(3)
C10 H10A 0.9700
C10 H10B 0.9700
C11 C12 1.528(3)
C11 H11A 0.9700
C11 H11B 0.9700
C12 H12A 0.9700
C12 H12B 0.9700
C13 C14 1.397(2)
C13 C18 1.411(2)
C14 C15 1.388(2)
C14 H14 0.9300
C15 C16 1.387(3)
C15 H15 0.9300
C16 C17 1.384(3)
C16 H16 0.9300
C17 C18 1.400(2)
C17 H17 0.9300
C18 C19 1.499(2)
C19 C24 1.410(2)
C19 C20 1.413(2)
C20 C21 1.394(2)
C20 C25 1.525(2)
C21 C22 1.393(2)
C21 H21 0.9300
C22 C23 1.394(2)
C22 C28 1.516(2)
C23 C24 1.397(3)
C23 H23 0.9300
C24 C31 1.520(2)
C25 C27 1.529(3)
C25 C26 1.530(3)
C25 H25 0.9800
C26 H26A 0.9600
C26 H26B 0.9600
C26 H26C 0.9600
C27 H27A 0.9600
C27 H27B 0.9600
C27 H27C 0.9600
C28 C30 1.517(3)
C28 C29 1.527(3)
C28 H28 0.9800
C29 H29A 0.9600
C29 H29B 0.9600
C29 H29C 0.9600
C30 H30A 0.9600
C30 H30B 0.9600
C30 H30C 0.9600
C31 C33 1.525(3)
C31 C32 1.529(3)
C31 H31 0.9800
C32 H32A 0.9600
C32 H32B 0.9600
C32 H32C 0.9600
C33 H33A 0.9600
C33 H33B 0.9600
C33 H33C 0.9600
